data_4348986
loop_
_publ_author_name
'Palmucci, Jessica'
'Marchetti, Fabio'
'Pettinari, Riccardo'
'Pettinari, Claudio'
'Scopelliti, Rosario'
'Riedel, Tina'
'Therrien, Bruno'
'Galindo, Agustin'
'Dyson, Paul J.'

_publ_section_title
;
 Synthesis, Structure, and Anticancer Activity of Arene-Ruthenium(II)
 Complexes with Acylpyrazolones Bearing Aliphatic Groups in the Acyl
 Moiety.
;
_journal_issue 22
_journal_name_full 'Inorganic chemistry'
_journal_page_first 11770
_journal_page_last 11781
_journal_paper_doi 10.1021/acs.inorgchem.6b01861
_journal_volume 55
_journal_year 2016
_chemical_formula_moiety 'C40 H61 Cl N2 O2 Ru'
_chemical_formula_sum 'C40 H61 Cl N2 O2 Ru'
_chemical_formula_weight 738.43
_space_group_IT_number 2
_space_group_name_Hall '-P 1'
_space_group_name_H-M_alt 'P -1'
_symmetry_cell_setting triclinic
_symmetry_space_group_name_Hall '-P 1'
_symmetry_space_group_name_H-M 'P -1'
_atom_sites_solution_hydrogens geom
_atom_sites_solution_primary direct
_atom_sites_solution_secondary difmap
_audit_creation_method SHELXL-97
_audit_update_record
;
2016-06-28 # Formatted by publCIF

;
_cell_angle_alpha 89.319(11)
_cell_angle_beta 80.413(11)
_cell_angle_gamma 81.500(11)
_cell_formula_units_Z 4
_cell_length_a 8.4672(15)
_cell_length_b 18.162(3)
_cell_length_c 24.837(3)
_cell_measurement_reflns_used 241
_cell_measurement_temperature 120(2)
_cell_measurement_theta_max 22
_cell_measurement_theta_min 3
_cell_volume 3724.4(10)
_computing_cell_refinement 'Dirax/lsq (Duisenberg & Schreurs, 1989-2000)'
_computing_data_collection 'Collect (Bruker AXS BV, 1997-2004)'
_computing_data_reduction 'EvalCCD (Duisenberg & Schreurs, 1990-2000)'
_computing_molecular_graphics 'Bruker SHELXTL'
_computing_publication_material 'Bruker SHELXTL'
_computing_structure_refinement 'SHELXL-97 (Sheldrick, 1997)'
_computing_structure_solution 'SHELXS-97 (Sheldrick, 1990)'
_diffrn_ambient_temperature 120(2)
_diffrn_measured_fraction_theta_full 0.976
_diffrn_measured_fraction_theta_max 0.976
_diffrn_measurement_device_type 'Bruker APEX II CCD'
_diffrn_measurement_method 'phi and omega scans'
_diffrn_radiation_monochromator graphite
_diffrn_radiation_source 'fine-focus sealed tube'
_diffrn_radiation_type MoK\a
_diffrn_radiation_wavelength 0.71073
_diffrn_reflns_av_R_equivalents 0.0526
_diffrn_reflns_av_sigmaI/netI 0.0873
_diffrn_reflns_limit_h_max 11
_diffrn_reflns_limit_h_min -11
_diffrn_reflns_limit_k_max 25
_diffrn_reflns_limit_k_min -25
_diffrn_reflns_limit_l_max 34
_diffrn_reflns_limit_l_min -34
_diffrn_reflns_number 56642
_diffrn_reflns_theta_full 30.00
_diffrn_reflns_theta_max 30.00
_diffrn_reflns_theta_min 1.13
_exptl_absorpt_coefficient_mu 0.528
_exptl_absorpt_correction_T_max 0.7460
_exptl_absorpt_correction_T_min 0.6423
_exptl_absorpt_correction_type multi-scan
_exptl_absorpt_process_details 'SADABS 2008, Bruker AXS, 2008'
_exptl_crystal_colour orange
_exptl_crystal_density_diffrn 1.317
_exptl_crystal_density_method 'not measured'
_exptl_crystal_description prism
_exptl_crystal_F_000 1568
_exptl_crystal_size_max 0.491
_exptl_crystal_size_mid 0.357
_exptl_crystal_size_min 0.199
_refine_diff_density_max 0.653
_refine_diff_density_min -0.570
_refine_diff_density_rms 0.100
_refine_ls_extinction_method none
_refine_ls_goodness_of_fit_ref 1.088
_refine_ls_hydrogen_treatment constr
_refine_ls_matrix_type full
_refine_ls_number_parameters 845
_refine_ls_number_reflns 21185
_refine_ls_number_restraints 0
_refine_ls_restrained_S_all 1.088
_refine_ls_R_factor_all 0.1313
_refine_ls_R_factor_gt 0.0622
_refine_ls_shift/su_max 0.002
_refine_ls_shift/su_mean 0.000
_refine_ls_structure_factor_coef Fsqd
_refine_ls_weighting_details 'calc w=1/[\s^2^(Fo^2^)+(0.0175P)^2^+4.5954P] where P=(Fo^2^+2Fc^2^)/3'
_refine_ls_weighting_scheme calc
_refine_ls_wR_factor_gt 0.0899
_refine_ls_wR_factor_ref 0.1113
_reflns_number_gt 11192
_reflns_number_total 21185
_reflns_threshold_expression >2sigma(I)
_cod_data_source_file ic6b01861_si_006.cif
_cod_data_source_block ruq3-hmb
_cod_database_code 4348986
_publcif_datablock.id {235dc951-7d15-4fca-9fda-2a3f715dab6c}

_publcif_info_exptl_table_max_cols 4
_publcif_info_exptl_table_use_headnotes n

loop_
_symmetry_equiv_pos_as_xyz
'x, y, z'
'-x, -y, -z'

loop_
_atom_site_label
_atom_site_type_symbol
_atom_site_fract_x
_atom_site_fract_y
_atom_site_fract_z
_atom_site_U_iso_or_equiv
_atom_site_adp_type
_atom_site_occupancy
_atom_site_symmetry_multiplicity
_atom_site_calc_flag
_atom_site_refinement_flags
Ru1 Ru 0.68017(4) 0.07889(2) 0.103124(14) 0.01286(8) Uani 1 1 d .
Cl1 Cl 0.41882(12) 0.13306(6) 0.08254(5) 0.0194(2) Uani 1 1 d .
O1 O 0.5512(3) 0.00468(17) 0.15137(12) 0.0186(7) Uani 1 1 d .
O2 O 0.6340(3) 0.15051(16) 0.17198(12) 0.0160(7) Uani 1 1 d .
N1 N 0.3372(4) -0.0138(2) 0.21967(14) 0.0147(8) Uani 1 1 d .
N2 N 0.2429(4) 0.0231(2) 0.26599(16) 0.0202(9) Uani 1 1 d .
C1 C 0.3001(5) -0.0836(3) 0.20470(18) 0.0150(10) Uani 1 1 d .
C2 C 0.1661(5) -0.1112(3) 0.23405(19) 0.0189(10) Uani 1 1 d .
H2 H 0.0995 -0.0829 0.2635 0.023 Uiso 1 1 calc R
C3 C 0.1304(5) -0.1800(3) 0.2203(2) 0.0249(11) Uani 1 1 d .
H3 H 0.0410 -0.1989 0.2411 0.030 Uiso 1 1 calc R
C4 C 0.2239(5) -0.2218(3) 0.17626(19) 0.0209(10) Uani 1 1 d .
H4 H 0.1970 -0.2681 0.1663 0.025 Uiso 1 1 calc R
C5 C 0.3562(5) -0.1942(2) 0.14758(19) 0.0214(11) Uani 1 1 d .
H5 H 0.4221 -0.2225 0.1180 0.026 Uiso 1 1 calc R
C6 C 0.3947(5) -0.1258(2) 0.16112(18) 0.0194(10) Uani 1 1 d .
H6 H 0.4858 -0.1077 0.1407 0.023 Uiso 1 1 calc R
C7 C 0.4499(5) 0.0275(2) 0.19397(17) 0.0131(9) Uani 1 1 d .
C8 C 0.4329(5) 0.0935(3) 0.22664(17) 0.0155(10) Uani 1 1 d .
C9 C 0.3022(5) 0.0852(3) 0.26979(18) 0.0173(10) Uani 1 1 d .
C10 C 0.2221(6) 0.1383(3) 0.31617(18) 0.0243(11) Uani 1 1 d .
H10A H 0.1279 0.1188 0.3365 0.036 Uiso 1 1 calc R
H10B H 0.1870 0.1871 0.3014 0.036 Uiso 1 1 calc R
H10C H 0.2994 0.1432 0.3407 0.036 Uiso 1 1 calc R
C11 C 0.5388(5) 0.1476(3) 0.21644(19) 0.0189(10) Uani 1 1 d .
C12 C 0.5475(7) 0.2032(3) 0.2602(2) 0.0376(14) Uani 1 1 d .
H12A H 0.4351 0.2244 0.2759 0.045 Uiso 1 1 calc R
H12B H 0.5951 0.1753 0.2895 0.045 Uiso 1 1 calc R
C13 C 0.6375(8) 0.2654(3) 0.2457(2) 0.0416(16) Uani 1 1 d .
H13A H 0.5767 0.3003 0.2229 0.050 Uiso 1 1 calc R
H13B H 0.7430 0.2459 0.2232 0.050 Uiso 1 1 calc R
C14 C 0.6691(6) 0.3087(3) 0.29411(18) 0.0359(12) Uani 1 1 d .
H14A H 0.5789 0.3061 0.3247 0.043 Uiso 1 1 calc R
H14B H 0.7691 0.2831 0.3058 0.043 Uiso 1 1 calc R
C15 C 0.6872(7) 0.3890(3) 0.2852(2) 0.0333(13) Uani 1 1 d .
H15A H 0.5846 0.4156 0.2760 0.040 Uiso 1 1 calc R
H15B H 0.7729 0.3922 0.2532 0.040 Uiso 1 1 calc R
C16 C 0.7286(6) 0.4288(3) 0.33297(17) 0.0298(10) Uani 1 1 d .
H16A H 0.6542 0.4179 0.3663 0.036 Uiso 1 1 calc R
H16B H 0.8397 0.4076 0.3380 0.036 Uiso 1 1 calc R
C17 C 0.7202(7) 0.5124(3) 0.3286(2) 0.0335(13) Uani 1 1 d .
H17A H 0.6091 0.5341 0.3237 0.040 Uiso 1 1 calc R
H17B H 0.7949 0.5237 0.2954 0.040 Uiso 1 1 calc R
C18 C 0.7627(6) 0.5501(2) 0.37752(18) 0.0323(11) Uani 1 1 d .
H18A H 0.6994 0.5324 0.4110 0.039 Uiso 1 1 calc R
H18B H 0.8787 0.5335 0.3790 0.039 Uiso 1 1 calc R
C19 C 0.7335(6) 0.6346(3) 0.3787(2) 0.0296(12) Uani 1 1 d .
H19A H 0.7957 0.6525 0.3451 0.035 Uiso 1 1 calc R
H19B H 0.6173 0.6514 0.3780 0.035 Uiso 1 1 calc R
C20 C 0.7783(6) 0.6708(2) 0.42687(18) 0.0309(10) Uani 1 1 d .
H20A H 0.8956 0.6559 0.4268 0.037 Uiso 1 1 calc R
H20B H 0.7196 0.6516 0.4607 0.037 Uiso 1 1 calc R
C21 C 0.7419(6) 0.7552(3) 0.4284(2) 0.0295(12) Uani 1 1 d .
H21A H 0.6249 0.7700 0.4278 0.035 Uiso 1 1 calc R
H21B H 0.8019 0.7743 0.3948 0.035 Uiso 1 1 calc R
C22 C 0.7845(6) 0.7925(2) 0.47744(18) 0.0318(10) Uani 1 1 d .
H22A H 0.7257 0.7726 0.5110 0.038 Uiso 1 1 calc R
H22B H 0.9018 0.7781 0.4777 0.038 Uiso 1 1 calc R
C23 C 0.7464(6) 0.8768(3) 0.4798(2) 0.0295(12) Uani 1 1 d .
H23A H 0.8032 0.8965 0.4458 0.035 Uiso 1 1 calc R
H23B H 0.6287 0.8910 0.4802 0.035 Uiso 1 1 calc R
C24 C 0.7914(6) 0.9145(2) 0.52768(18) 0.0315(11) Uani 1 1 d .
H24A H 0.9089 0.8998 0.5276 0.038 Uiso 1 1 calc R
H24B H 0.7332 0.8956 0.5617 0.038 Uiso 1 1 calc R
C25 C 0.7550(6) 0.9985(3) 0.5289(2) 0.0300(11) Uani 1 1 d .
H25A H 0.6368 1.0130 0.5308 0.036 Uiso 1 1 calc R
H25B H 0.8086 1.0171 0.4940 0.036 Uiso 1 1 calc R
C26 C 0.8066(6) 1.0373(3) 0.57523(18) 0.0298(11) Uani 1 1 d .
H26A H 0.7507 1.0201 0.6103 0.036 Uiso 1 1 calc R
H26B H 0.9245 1.0223 0.5740 0.036 Uiso 1 1 calc R
C27 C 0.7712(6) 1.1212(3) 0.5739(2) 0.0358(12) Uani 1 1 d .
H27A H 0.6529 1.1359 0.5761 0.043 Uiso 1 1 calc R
H27B H 0.8240 1.1380 0.5382 0.043 Uiso 1 1 calc R
C28 C 0.8255(7) 1.1622(3) 0.6186(2) 0.0460(15) Uani 1 1 d .
H28A H 0.7705 1.1480 0.6543 0.069 Uiso 1 1 calc R
H28B H 0.7982 1.2160 0.6140 0.069 Uiso 1 1 calc R
H28C H 0.9429 1.1492 0.6166 0.069 Uiso 1 1 calc R
C29 C 0.8958(5) -0.0037(3) 0.09349(18) 0.0174(10) Uani 1 1 d .
C30 C 0.8147(5) -0.0108(3) 0.04769(17) 0.0155(10) Uani 1 1 d .
C31 C 0.7730(5) 0.0535(3) 0.01632(18) 0.0179(10) Uani 1 1 d .
C32 C 0.8118(5) 0.1252(3) 0.03083(18) 0.0190(10) Uani 1 1 d .
C33 C 0.8953(5) 0.1310(3) 0.07516(19) 0.0186(10) Uani 1 1 d .
C34 C 0.9377(5) 0.0660(3) 0.10717(18) 0.0184(10) Uani 1 1 d .
C35 C 0.9249(6) -0.0709(3) 0.1294(2) 0.0270(12) Uani 1 1 d .
H35A H 1.0381 -0.0943 0.1203 0.041 Uiso 1 1 calc R
H35B H 0.8537 -0.1068 0.1233 0.041 Uiso 1 1 calc R
H35C H 0.9016 -0.0551 0.1678 0.041 Uiso 1 1 calc R
C36 C 0.7703(5) -0.0859(2) 0.03523(18) 0.0196(10) Uani 1 1 d .
H36A H 0.6828 -0.0976 0.0636 0.029 Uiso 1 1 calc R
H36B H 0.8652 -0.1243 0.0344 0.029 Uiso 1 1 calc R
H36C H 0.7343 -0.0844 -0.0003 0.029 Uiso 1 1 calc R
C37 C 0.6815(5) 0.0493(3) -0.03035(17) 0.0198(10) Uani 1 1 d .
H37A H 0.6422 0.0012 -0.0299 0.030 Uiso 1 1 calc R
H37B H 0.7536 0.0546 -0.0650 0.030 Uiso 1 1 calc R
H37C H 0.5893 0.0895 -0.0265 0.030 Uiso 1 1 calc R
C38 C 0.7539(6) 0.1934(2) -0.00057(18) 0.0237(11) Uani 1 1 d .
H38A H 0.6444 0.1906 -0.0076 0.036 Uiso 1 1 calc R
H38B H 0.8274 0.1951 -0.0353 0.036 Uiso 1 1 calc R
H38C H 0.7525 0.2384 0.0210 0.036 Uiso 1 1 calc R
C39 C 0.9318(6) 0.2053(3) 0.09268(19) 0.0265(12) Uani 1 1 d .
H39A H 1.0461 0.2007 0.0967 0.040 Uiso 1 1 calc R
H39B H 0.8635 0.2208 0.1277 0.040 Uiso 1 1 calc R
H39C H 0.9096 0.2426 0.0650 0.040 Uiso 1 1 calc R
C40 C 1.0190(5) 0.0753(3) 0.15604(19) 0.0261(12) Uani 1 1 d .
H40A H 1.0164 0.0307 0.1786 0.039 Uiso 1 1 calc R
H40B H 0.9615 0.1188 0.1777 0.039 Uiso 1 1 calc R
H40C H 1.1317 0.0823 0.1435 0.039 Uiso 1 1 calc R
Ru2 Ru 0.32424(4) 1.42236(2) 0.895167(14) 0.01283(8) Uani 1 1 d .
Cl2 Cl 0.58349(12) 1.36794(6) 0.91744(4) 0.0181(2) Uani 1 1 d .
O3 O 0.4576(3) 1.49601(16) 0.84824(12) 0.0171(7) Uani 1 1 d .
O4 O 0.3743(3) 1.34984(17) 0.82667(12) 0.0188(7) Uani 1 1 d .
N3 N 0.6731(4) 1.5148(2) 0.77995(15) 0.0181(9) Uani 1 1 d .
N4 N 0.7674(4) 1.4780(2) 0.73354(15) 0.0204(9) Uani 1 1 d .
C41 C 0.7086(5) 1.5860(2) 0.79371(19) 0.0177(10) Uani 1 1 d .
C42 C 0.8311(5) 1.6161(3) 0.7601(2) 0.0242(11) Uani 1 1 d .
H42 H 0.8903 1.5896 0.7285 0.029 Uiso 1 1 calc R
C43 C 0.8655(6) 1.6857(3) 0.7735(2) 0.0264(11) Uani 1 1 d .
H43 H 0.9507 1.7059 0.7512 0.032 Uiso 1 1 calc R
C44 C 0.7794(6) 1.7252(3) 0.8178(2) 0.0251(12) Uani 1 1 d .
H44 H 0.8021 1.7733 0.8255 0.030 Uiso 1 1 calc R
C45 C 0.6576(6) 1.6948(3) 0.85172(19) 0.0245(11) Uani 1 1 d .
H45 H 0.5987 1.7217 0.8831 0.029 Uiso 1 1 calc R
C46 C 0.6223(6) 1.6250(3) 0.83968(19) 0.0225(11) Uani 1 1 d .
H46 H 0.5396 1.6041 0.8628 0.027 Uiso 1 1 calc R
C47 C 0.5598(5) 1.4731(3) 0.80543(18) 0.0163(10) Uani 1 1 d .
C48 C 0.5805(5) 1.4070(3) 0.77387(18) 0.0164(10) Uani 1 1 d .
C49 C 0.7119(5) 1.4142(3) 0.73001(19) 0.0221(11) Uani 1 1 d .
C50 C 0.7950(6) 1.3620(3) 0.6844(2) 0.0297(13) Uani 1 1 d .
H50A H 0.8880 1.3826 0.6643 0.044 Uiso 1 1 calc R
H50B H 0.7190 1.3557 0.6597 0.044 Uiso 1 1 calc R
H50C H 0.8324 1.3136 0.6994 0.044 Uiso 1 1 calc R
C51 C 0.4784(5) 1.3514(2) 0.78381(18) 0.0159(10) Uani 1 1 d .
C52 C 0.4880(5) 1.2911(3) 0.74127(18) 0.0217(10) Uani 1 1 d .
H52A H 0.5962 1.2605 0.7380 0.026 Uiso 1 1 calc R
H52B H 0.4814 1.3155 0.7057 0.026 Uiso 1 1 calc R
C53 C 0.3613(5) 1.2384(3) 0.75059(19) 0.0226(11) Uani 1 1 d .
H53A H 0.3536 1.2187 0.7881 0.027 Uiso 1 1 calc R
H53B H 0.2539 1.2657 0.7463 0.027 Uiso 1 1 calc R
C54 C 0.4102(5) 1.1745(2) 0.70913(17) 0.0236(9) Uani 1 1 d .
H54A H 0.4256 1.1961 0.6722 0.028 Uiso 1 1 calc R
H54B H 0.5166 1.1477 0.7149 0.028 Uiso 1 1 calc R
C55 C 0.2952(6) 1.1179(3) 0.7099(2) 0.0259(11) Uani 1 1 d .
H55A H 0.1912 1.1427 0.7006 0.031 Uiso 1 1 calc R
H55B H 0.2731 1.0977 0.7472 0.031 Uiso 1 1 calc R
C56 C 0.3647(5) 1.0541(2) 0.66966(18) 0.0256(9) Uani 1 1 d .
H56A H 0.3942 1.0757 0.6332 0.031 Uiso 1 1 calc R
H56B H 0.4660 1.0287 0.6806 0.031 Uiso 1 1 calc R
C57 C 0.2576(6) 0.9958(3) 0.6640(2) 0.0301(12) Uani 1 1 d .
H57A H 0.2306 0.9721 0.6998 0.036 Uiso 1 1 calc R
H57B H 0.1552 1.0203 0.6533 0.036 Uiso 1 1 calc R
C58 C 0.3382(5) 0.9366(2) 0.62201(18) 0.0271(10) Uani 1 1 d .
H58A H 0.4392 0.9120 0.6336 0.033 Uiso 1 1 calc R
H58B H 0.3693 0.9614 0.5869 0.033 Uiso 1 1 calc R
C59 C 0.2389(6) 0.8770(3) 0.6119(2) 0.0302(12) Uani 1 1 d .
H59A H 0.1409 0.9006 0.5980 0.036 Uiso 1 1 calc R
H59B H 0.2030 0.8533 0.6471 0.036 Uiso 1 1 calc R
C60 C 0.3302(6) 0.8172(2) 0.57161(19) 0.0304(10) Uani 1 1 d .
H60A H 0.4271 0.7934 0.5861 0.037 Uiso 1 1 calc R
H60B H 0.3683 0.8414 0.5369 0.037 Uiso 1 1 calc R
C61 C 0.2341(6) 0.7565(3) 0.5592(2) 0.0295(12) Uani 1 1 d .
H61A H 0.1988 0.7310 0.5936 0.035 Uiso 1 1 calc R
H61B H 0.1355 0.7803 0.5456 0.035 Uiso 1 1 calc R
C62 C 0.3265(6) 0.6985(2) 0.5175(2) 0.0332(11) Uani 1 1 d .
H62A H 0.3607 0.7237 0.4829 0.040 Uiso 1 1 calc R
H62B H 0.4255 0.6748 0.5308 0.040 Uiso 1 1 calc R
C63 C 0.2287(6) 0.6386(3) 0.5064(2) 0.0368(13) Uani 1 1 d .
H63A H 0.1318 0.6628 0.4920 0.044 Uiso 1 1 calc R
H63B H 0.1904 0.6156 0.5415 0.044 Uiso 1 1 calc R
C64 C 0.3163(6) 0.5771(3) 0.46661(19) 0.0340(11) Uani 1 1 d .
H64A H 0.3531 0.5993 0.4310 0.041 Uiso 1 1 calc R
H64B H 0.4133 0.5523 0.4806 0.041 Uiso 1 1 calc R
C65 C 0.2096(6) 0.5193(3) 0.4583(2) 0.0354(13) Uani 1 1 d .
H65A H 0.1710 0.4990 0.4945 0.043 Uiso 1 1 calc R
H65B H 0.1133 0.5451 0.4445 0.043 Uiso 1 1 calc R
C66 C 0.2840(6) 0.4548(3) 0.42040(19) 0.0335(11) Uani 1 1 d .
H66A H 0.3813 0.4289 0.4337 0.040 Uiso 1 1 calc R
H66B H 0.3198 0.4744 0.3837 0.040 Uiso 1 1 calc R
C67 C 0.1714(6) 0.3992(3) 0.4153(2) 0.0393(13) Uani 1 1 d .
H67A H 0.1304 0.3829 0.4526 0.047 Uiso 1 1 calc R
H67B H 0.0772 0.4253 0.4005 0.047 Uiso 1 1 calc R
C68 C 0.2384(7) 0.3306(3) 0.3806(2) 0.0492(16) Uani 1 1 d .
H68A H 0.2775 0.3453 0.3433 0.074 Uiso 1 1 calc R
H68B H 0.1530 0.2997 0.3803 0.074 Uiso 1 1 calc R
H68C H 0.3282 0.3022 0.3958 0.074 Uiso 1 1 calc R
C69 C 0.1071(5) 1.5049(3) 0.90303(18) 0.0165(10) Uani 1 1 d .
C70 C 0.1859(5) 1.5111(2) 0.94998(18) 0.0159(10) Uani 1 1 d .
C71 C 0.2263(5) 1.4486(2) 0.98192(17) 0.0146(9) Uani 1 1 d .
C72 C 0.1907(5) 1.3765(3) 0.96738(18) 0.0191(10) Uani 1 1 d .
C73 C 0.1097(5) 1.3701(2) 0.92192(19) 0.0173(10) Uani 1 1 d .
C74 C 0.0665(5) 1.4348(3) 0.88994(18) 0.0176(10) Uani 1 1 d .
C75 C 0.0771(6) 1.5725(3) 0.86831(19) 0.0251(11) Uani 1 1 d .
H75A H 0.0292 1.5592 0.8371 0.038 Uiso 1 1 calc R
H75B H 0.1799 1.5906 0.8551 0.038 Uiso 1 1 calc R
H75C H 0.0027 1.6117 0.8902 0.038 Uiso 1 1 calc R
C76 C 0.2287(5) 1.5866(3) 0.96211(19) 0.0225(11) Uani 1 1 d .
H76A H 0.2902 1.5823 0.9924 0.034 Uiso 1 1 calc R
H76B H 0.1292 1.6220 0.9721 0.034 Uiso 1 1 calc R
H76C H 0.2945 1.6042 0.9296 0.034 Uiso 1 1 calc R
C77 C 0.3124(5) 1.4527(3) 1.02954(18) 0.0217(11) Uani 1 1 d .
H77A H 0.3271 1.5044 1.0353 0.033 Uiso 1 1 calc R
H77B H 0.4185 1.4214 1.0221 0.033 Uiso 1 1 calc R
H77C H 0.2481 1.4351 1.0623 0.033 Uiso 1 1 calc R
C78 C 0.2436(6) 1.3089(3) 0.9998(2) 0.0291(12) Uani 1 1 d .
H78A H 0.1928 1.2670 0.9900 0.044 Uiso 1 1 calc R
H78B H 0.2105 1.3201 1.0389 0.044 Uiso 1 1 calc R
H78C H 0.3616 1.2959 0.9916 0.044 Uiso 1 1 calc R
C79 C 0.0742(6) 1.2959(3) 0.9038(2) 0.0275(12) Uani 1 1 d .
H79A H 0.1223 1.2562 0.9257 0.041 Uiso 1 1 calc R
H79B H 0.1204 1.2871 0.8651 0.041 Uiso 1 1 calc R
H79C H -0.0433 1.2965 0.9088 0.041 Uiso 1 1 calc R
C80 C -0.0116(5) 1.4252(3) 0.84059(19) 0.0265(12) Uani 1 1 d .
H80A H -0.1185 1.4103 0.8524 0.040 Uiso 1 1 calc R
H80B H 0.0565 1.3867 0.8163 0.040 Uiso 1 1 calc R
H80C H -0.0235 1.4724 0.8210 0.040 Uiso 1 1 calc R

loop_
_atom_site_aniso_label
_atom_site_aniso_U_11
_atom_site_aniso_U_22
_atom_site_aniso_U_33
_atom_site_aniso_U_23
_atom_site_aniso_U_13
_atom_site_aniso_U_12
Ru1 0.01154(18) 0.01246(19) 0.01460(19) -0.00052(16) -0.00125(14) -0.00284(15)
Cl1 0.0144(5) 0.0202(6) 0.0233(6) -0.0037(5) -0.0039(4) -0.0006(5)
O1 0.0176(16) 0.0173(17) 0.0190(17) -0.0011(14) 0.0044(13) -0.0051(14)
O2 0.0168(15) 0.0150(16) 0.0163(16) -0.0007(14) -0.0011(12) -0.0044(13)
N1 0.0162(18) 0.0123(19) 0.0160(19) -0.0045(16) -0.0009(15) -0.0047(16)
N2 0.019(2) 0.019(2) 0.021(2) -0.0003(18) 0.0030(16) -0.0029(17)
C1 0.012(2) 0.016(2) 0.018(2) 0.007(2) -0.0031(17) -0.0045(19)
C2 0.015(2) 0.013(2) 0.027(2) 0.0021(19) -0.0015(18) -0.0007(18)
C3 0.021(2) 0.020(2) 0.035(3) 0.009(2) -0.004(2) -0.007(2)
C4 0.023(2) 0.013(2) 0.030(3) -0.006(2) -0.010(2) -0.0036(19)
C5 0.027(3) 0.008(2) 0.028(3) -0.001(2) -0.003(2) -0.002(2)
C6 0.021(2) 0.015(2) 0.021(2) -0.001(2) -0.0003(18) -0.0044(19)
C7 0.014(2) 0.009(2) 0.016(2) 0.0003(18) -0.0025(17) -0.0027(17)
C8 0.018(2) 0.016(2) 0.014(2) -0.0029(19) -0.0045(17) -0.0046(19)
C9 0.020(2) 0.018(2) 0.015(2) 0.000(2) -0.0063(17) -0.0029(19)
C10 0.024(2) 0.026(3) 0.020(2) -0.007(2) 0.0058(19) -0.005(2)
C11 0.017(2) 0.021(3) 0.019(2) 0.001(2) -0.0007(18) -0.0067(19)
C12 0.045(3) 0.044(3) 0.026(3) -0.009(2) 0.009(2) -0.030(3)
C13 0.078(4) 0.030(3) 0.026(3) -0.002(3) -0.021(3) -0.026(3)
C14 0.054(3) 0.034(3) 0.024(2) -0.007(2) -0.002(2) -0.025(3)
C15 0.045(3) 0.031(3) 0.027(3) -0.004(2) -0.010(2) -0.011(3)
C16 0.038(3) 0.031(3) 0.021(2) -0.0033(19) -0.005(2) -0.009(2)
C17 0.044(3) 0.027(3) 0.030(3) -0.006(2) -0.007(2) -0.008(2)
C18 0.048(3) 0.023(2) 0.030(2) -0.002(2) -0.016(2) -0.006(2)
C19 0.038(3) 0.021(2) 0.032(3) -0.004(2) -0.010(2) -0.007(2)
C20 0.040(3) 0.025(2) 0.028(2) -0.0021(19) -0.011(2) -0.001(2)
C21 0.032(3) 0.028(3) 0.031(3) -0.002(2) -0.012(2) -0.006(2)
C22 0.037(3) 0.026(2) 0.032(2) -0.001(2) -0.006(2) 0.000(2)
C23 0.031(3) 0.026(3) 0.031(3) -0.007(2) -0.004(2) -0.003(2)
C24 0.040(3) 0.025(2) 0.027(2) -0.0028(19) -0.003(2) -0.002(2)
C25 0.033(3) 0.024(2) 0.031(3) -0.004(2) 0.000(2) -0.004(2)
C26 0.029(2) 0.032(3) 0.026(2) 0.000(2) -0.003(2) -0.001(2)
C27 0.047(3) 0.027(3) 0.032(3) -0.004(2) -0.001(2) -0.007(2)
C28 0.058(4) 0.040(3) 0.039(3) -0.018(3) 0.004(3) -0.016(3)
C29 0.013(2) 0.020(3) 0.019(2) -0.001(2) -0.0009(17) -0.0027(19)
C30 0.011(2) 0.018(2) 0.015(2) 0.000(2) 0.0020(17) 0.0002(19)
C31 0.013(2) 0.023(3) 0.016(2) 0.002(2) 0.0003(17) -0.001(2)
C32 0.013(2) 0.024(3) 0.020(2) 0.002(2) -0.0017(18) -0.004(2)
C33 0.012(2) 0.021(3) 0.022(2) 0.000(2) -0.0003(18) -0.004(2)
C34 0.010(2) 0.024(3) 0.020(2) -0.005(2) -0.0017(17) -0.0018(19)
C35 0.029(3) 0.024(3) 0.031(3) 0.001(2) -0.015(2) -0.002(2)
C36 0.024(2) 0.013(2) 0.022(2) -0.001(2) -0.0038(19) -0.001(2)
C37 0.020(2) 0.025(3) 0.013(2) 0.000(2) -0.0031(18) -0.003(2)
C38 0.036(3) 0.019(3) 0.020(3) 0.008(2) -0.006(2) -0.014(2)
C39 0.026(3) 0.029(3) 0.029(3) 0.005(2) -0.007(2) -0.015(2)
C40 0.022(3) 0.034(3) 0.024(3) 0.005(2) -0.008(2) -0.009(2)
Ru2 0.01076(17) 0.01283(19) 0.01498(19) -0.00126(16) -0.00120(14) -0.00299(15)
Cl2 0.0148(5) 0.0186(6) 0.0210(6) -0.0049(5) -0.0051(4) 0.0001(5)
O3 0.0150(15) 0.0141(17) 0.0204(17) -0.0027(14) 0.0024(13) -0.0023(13)
O4 0.0183(16) 0.0192(18) 0.0201(17) -0.0032(15) -0.0032(13) -0.0061(14)
N3 0.0150(19) 0.021(2) 0.017(2) 0.0027(18) 0.0020(15) -0.0025(17)
N4 0.021(2) 0.025(2) 0.0128(19) -0.0056(18) 0.0027(16) -0.0036(18)
C41 0.021(2) 0.011(2) 0.022(2) -0.002(2) -0.0065(19) -0.0027(19)
C42 0.021(2) 0.027(3) 0.023(2) 0.003(2) 0.0018(19) -0.005(2)
C43 0.021(2) 0.022(3) 0.035(3) 0.001(2) 0.002(2) -0.011(2)
C44 0.025(3) 0.020(3) 0.034(3) 0.011(2) -0.013(2) -0.008(2)
C45 0.031(3) 0.026(3) 0.020(3) 0.001(2) -0.011(2) -0.007(2)
C46 0.025(2) 0.025(3) 0.019(2) 0.002(2) -0.0023(19) -0.011(2)
C47 0.016(2) 0.020(3) 0.014(2) 0.004(2) -0.0033(17) -0.0036(19)
C48 0.014(2) 0.016(2) 0.018(2) 0.000(2) -0.0009(17) 0.0000(18)
C49 0.018(2) 0.025(3) 0.021(2) 0.000(2) 0.0012(19) -0.001(2)
C50 0.033(3) 0.028(3) 0.025(3) -0.009(2) 0.005(2) -0.009(2)
C51 0.017(2) 0.014(2) 0.016(2) -0.0021(19) -0.0065(17) 0.0032(18)
C52 0.026(2) 0.018(2) 0.021(2) -0.0066(19) -0.0019(18) -0.0032(18)
C53 0.021(2) 0.025(3) 0.023(2) -0.002(2) -0.0046(19) -0.005(2)
C54 0.030(2) 0.024(2) 0.018(2) -0.0023(18) -0.0043(18) -0.007(2)
C55 0.027(2) 0.027(3) 0.024(3) -0.008(2) -0.0010(19) -0.007(2)
C56 0.025(2) 0.023(2) 0.030(2) -0.0026(19) -0.0064(18) -0.0046(19)
C57 0.030(3) 0.030(3) 0.032(3) -0.002(2) -0.005(2) -0.010(2)
C58 0.031(2) 0.022(2) 0.029(2) -0.0033(19) -0.0073(19) -0.003(2)
C59 0.028(3) 0.027(3) 0.035(3) -0.002(2) -0.002(2) -0.007(2)
C60 0.035(3) 0.022(2) 0.034(3) -0.004(2) -0.007(2) -0.004(2)
C61 0.030(3) 0.028(3) 0.031(3) -0.005(2) -0.006(2) -0.004(2)
C62 0.035(3) 0.023(2) 0.042(3) -0.006(2) -0.008(2) -0.005(2)
C63 0.034(3) 0.033(3) 0.043(3) -0.007(2) -0.001(2) -0.006(2)
C64 0.038(3) 0.029(2) 0.036(3) -0.002(2) -0.009(2) -0.007(2)
C65 0.037(3) 0.030(3) 0.039(3) -0.007(2) -0.007(2) -0.004(2)
C66 0.046(3) 0.025(2) 0.032(3) 0.000(2) -0.013(2) -0.003(2)
C67 0.039(3) 0.037(3) 0.044(3) -0.011(2) -0.011(2) -0.005(2)
C68 0.073(4) 0.029(3) 0.046(3) -0.006(3) -0.014(3) -0.001(3)
C69 0.009(2) 0.018(2) 0.020(2) 0.002(2) 0.0000(17) 0.0044(18)
C70 0.010(2) 0.016(2) 0.021(2) -0.001(2) 0.0016(18) -0.0027(18)
C71 0.012(2) 0.015(2) 0.017(2) -0.0029(19) 0.0012(17) -0.0031(18)
C72 0.021(2) 0.015(2) 0.020(2) 0.003(2) 0.0048(19) -0.005(2)
C73 0.013(2) 0.015(2) 0.023(2) 0.001(2) 0.0026(18) -0.0078(19)
C74 0.009(2) 0.025(3) 0.020(2) 0.004(2) -0.0022(17) -0.0046(19)
C75 0.026(3) 0.022(3) 0.028(3) 0.007(2) -0.008(2) -0.002(2)
C76 0.018(2) 0.023(3) 0.025(3) -0.004(2) 0.0006(19) -0.003(2)
C77 0.018(2) 0.024(3) 0.023(3) 0.001(2) -0.0018(19) -0.005(2)
C78 0.028(3) 0.026(3) 0.033(3) 0.005(3) -0.004(2) -0.003(2)
C79 0.031(3) 0.015(2) 0.040(3) -0.002(2) -0.008(2) -0.011(2)
C80 0.021(3) 0.032(3) 0.029(3) -0.001(2) -0.009(2) -0.007(2)

loop_
_atom_type_symbol
_atom_type_description
_atom_type_scat_dispersion_real
_atom_type_scat_dispersion_imag
_atom_type_scat_source
C C 0.0033 0.0016 'International Tables Vol C Tables 4.2.6.8 and 6.1.1.4'
H H 0.0000 0.0000 'International Tables Vol C Tables 4.2.6.8 and 6.1.1.4'
N N 0.0061 0.0033 'International Tables Vol C Tables 4.2.6.8 and 6.1.1.4'
O O 0.0106 0.0060 'International Tables Vol C Tables 4.2.6.8 and 6.1.1.4'
Cl Cl 0.1484 0.1585 'International Tables Vol C Tables 4.2.6.8 and 6.1.1.4'
Ru Ru -1.2594 0.8363 'International Tables Vol C Tables 4.2.6.8 and 6.1.1.4'

loop_
_geom_angle_atom_site_label_1
_geom_angle_atom_site_label_2
_geom_angle_atom_site_label_3
_geom_angle
O1 Ru1 O2 87.50(11)
O1 Ru1 C29 89.86(14)
O2 Ru1 C29 117.86(15)
O1 Ru1 C34 114.96(15)
O2 Ru1 C34 89.27(14)
C29 Ru1 C34 38.27(16)
O1 Ru1 C32 159.01(15)
O2 Ru1 C32 113.36(15)
C29 Ru1 C32 82.44(16)
C34 Ru1 C32 69.55(17)
O1 Ru1 C33 153.38(15)
O2 Ru1 C33 87.53(15)
C29 Ru1 C33 69.59(17)
C34 Ru1 C33 38.83(16)
C32 Ru1 C33 37.90(16)
O1 Ru1 C30 92.32(14)
O2 Ru1 C30 156.35(14)
C29 Ru1 C30 38.50(16)
C34 Ru1 C30 69.39(16)
C32 Ru1 C30 69.58(17)
C33 Ru1 C30 82.08(17)
O1 Ru1 C31 120.29(15)
O2 Ru1 C31 152.01(15)
C29 Ru1 C31 69.14(17)
C34 Ru1 C31 82.01(16)
C32 Ru1 C31 38.75(16)
C33 Ru1 C31 69.07(17)
C30 Ru1 C31 37.97(15)
O1 Ru1 Cl1 85.10(9)
O2 Ru1 Cl1 87.72(9)
C29 Ru1 Cl1 153.73(13)
C34 Ru1 Cl1 159.56(13)
C32 Ru1 Cl1 93.19(12)
C33 Ru1 Cl1 120.80(13)
C30 Ru1 Cl1 115.84(12)
C31 Ru1 Cl1 91.29(12)
C7 O1 Ru1 120.9(3)
C11 O2 Ru1 129.7(3)
C7 N1 N2 111.9(3)
C7 N1 C1 129.8(4)
N2 N1 C1 118.2(3)
C9 N2 N1 105.1(3)
C6 C1 C2 118.8(4)
C6 C1 N1 121.6(4)
C2 C1 N1 119.6(4)
C3 C2 C1 120.0(4)
C3 C2 H2 120.0
C1 C2 H2 120.0
C2 C3 C4 121.1(4)
C2 C3 H3 119.5
C4 C3 H3 119.5
C5 C4 C3 118.5(4)
C5 C4 H4 120.8
C3 C4 H4 120.8
C4 C5 C6 121.2(4)
C4 C5 H5 119.4
C6 C5 H5 119.4
C5 C6 C1 120.4(4)
C5 C6 H6 119.8
C1 C6 H6 119.8
O1 C7 N1 123.1(4)
O1 C7 C8 130.8(4)
N1 C7 C8 105.9(4)
C11 C8 C9 132.6(4)
C11 C8 C7 123.3(4)
C9 C8 C7 103.9(4)
N2 C9 C8 113.0(4)
N2 C9 C10 117.5(4)
C8 C9 C10 129.4(4)
C9 C10 H10A 109.5
C9 C10 H10B 109.5
H10A C10 H10B 109.5
C9 C10 H10C 109.5
H10A C10 H10C 109.5
H10B C10 H10C 109.5
O2 C11 C8 122.8(4)
O2 C11 C12 116.4(4)
C8 C11 C12 120.8(4)
C13 C12 C11 119.2(4)
C13 C12 H12A 107.5
C11 C12 H12A 107.5
C13 C12 H12B 107.5
C11 C12 H12B 107.5
H12A C12 H12B 107.0
C12 C13 C14 115.0(4)
C12 C13 H13A 108.5
C14 C13 H13A 108.5
C12 C13 H13B 108.5
C14 C13 H13B 108.5
H13A C13 H13B 107.5
C15 C14 C13 116.9(4)
C15 C14 H14A 108.1
C13 C14 H14A 108.1
C15 C14 H14B 108.1
C13 C14 H14B 108.1
H14A C14 H14B 107.3
C14 C15 C16 115.4(4)
C14 C15 H15A 108.4
C16 C15 H15A 108.4
C14 C15 H15B 108.4
C16 C15 H15B 108.4
H15A C15 H15B 107.5
C17 C16 C15 116.3(4)
C17 C16 H16A 108.2
C15 C16 H16A 108.2
C17 C16 H16B 108.2
C15 C16 H16B 108.2
H16A C16 H16B 107.4
C16 C17 C18 114.5(4)
C16 C17 H17A 108.6
C18 C17 H17A 108.6
C16 C17 H17B 108.6
C18 C17 H17B 108.6
H17A C17 H17B 107.6
C19 C18 C17 116.5(4)
C19 C18 H18A 108.2
C17 C18 H18A 108.2
C19 C18 H18B 108.2
C17 C18 H18B 108.2
H18A C18 H18B 107.3
C20 C19 C18 115.8(4)
C20 C19 H19A 108.3
C18 C19 H19A 108.3
C20 C19 H19B 108.3
C18 C19 H19B 108.3
H19A C19 H19B 107.4
C19 C20 C21 114.9(4)
C19 C20 H20A 108.6
C21 C20 H20A 108.6
C19 C20 H20B 108.6
C21 C20 H20B 108.6
H20A C20 H20B 107.5
C20 C21 C22 115.3(4)
C20 C21 H21A 108.4
C22 C21 H21A 108.4
C20 C21 H21B 108.4
C22 C21 H21B 108.4
H21A C21 H21B 107.5
C23 C22 C21 115.7(4)
C23 C22 H22A 108.3
C21 C22 H22A 108.3
C23 C22 H22B 108.3
C21 C22 H22B 108.3
H22A C22 H22B 107.4
C24 C23 C22 116.2(4)
C24 C23 H23A 108.2
C22 C23 H23A 108.2
C24 C23 H23B 108.2
C22 C23 H23B 108.2
H23A C23 H23B 107.4
C23 C24 C25 115.5(4)
C23 C24 H24A 108.4
C25 C24 H24A 108.4
C23 C24 H24B 108.4
C25 C24 H24B 108.4
H24A C24 H24B 107.5
C24 C25 C26 116.1(4)
C24 C25 H25A 108.3
C26 C25 H25A 108.3
C24 C25 H25B 108.3
C26 C25 H25B 108.3
H25A C25 H25B 107.4
C27 C26 C25 114.1(4)
C27 C26 H26A 108.7
C25 C26 H26A 108.7
C27 C26 H26B 108.7
C25 C26 H26B 108.7
H26A C26 H26B 107.6
C26 C27 C28 115.7(5)
C26 C27 H27A 108.3
C28 C27 H27A 108.3
C26 C27 H27B 108.3
C28 C27 H27B 108.3
H27A C27 H27B 107.4
C27 C28 H28A 109.5
C27 C28 H28B 109.5
H28A C28 H28B 109.5
C27 C28 H28C 109.5
H28A C28 H28C 109.5
H28B C28 H28C 109.5
C34 C29 C30 120.9(4)
C34 C29 C35 120.5(4)
C30 C29 C35 118.5(4)
C34 C29 Ru1 71.3(2)
C30 C29 Ru1 71.9(2)
C35 C29 Ru1 126.0(3)
C31 C30 C29 119.4(4)
C31 C30 C36 121.7(4)
C29 C30 C36 118.9(4)
C31 C30 Ru1 71.0(3)
C29 C30 Ru1 69.6(2)
C36 C30 Ru1 129.9(3)
C30 C31 C32 120.1(4)
C30 C31 C37 121.1(4)
C32 C31 C37 118.8(4)
C30 C31 Ru1 71.0(2)
C32 C31 Ru1 69.9(2)
C37 C31 Ru1 129.5(3)
C33 C32 C31 119.9(4)
C33 C32 C38 121.4(4)
C31 C32 C38 118.6(4)
C33 C32 Ru1 71.2(2)
C31 C32 Ru1 71.3(2)
C38 C32 Ru1 127.3(3)
C32 C33 C34 120.2(4)
C32 C33 C39 121.2(4)
C34 C33 C39 118.5(4)
C32 C33 Ru1 70.9(2)
C34 C33 Ru1 70.4(2)
C39 C33 Ru1 128.0(3)
C29 C34 C33 119.5(4)
C29 C34 C40 121.9(4)
C33 C34 C40 118.6(4)
C29 C34 Ru1 70.5(2)
C33 C34 Ru1 70.8(2)
C40 C34 Ru1 128.7(3)
C29 C35 H35A 109.5
C29 C35 H35B 109.5
H35A C35 H35B 109.5
C29 C35 H35C 109.5
H35A C35 H35C 109.5
H35B C35 H35C 109.5
C30 C36 H36A 109.5
C30 C36 H36B 109.5
H36A C36 H36B 109.5
C30 C36 H36C 109.5
H36A C36 H36C 109.5
H36B C36 H36C 109.5
C31 C37 H37A 109.5
C31 C37 H37B 109.5
H37A C37 H37B 109.5
C31 C37 H37C 109.5
H37A C37 H37C 109.5
H37B C37 H37C 109.5
C32 C38 H38A 109.5
C32 C38 H38B 109.5
H38A C38 H38B 109.5
C32 C38 H38C 109.5
H38A C38 H38C 109.5
H38B C38 H38C 109.5
C33 C39 H39A 109.5
C33 C39 H39B 109.5
H39A C39 H39B 109.5
C33 C39 H39C 109.5
H39A C39 H39C 109.5
H39B C39 H39C 109.5
C34 C40 H40A 109.5
C34 C40 H40B 109.5
H40A C40 H40B 109.5
C34 C40 H40C 109.5
H40A C40 H40C 109.5
H40B C40 H40C 109.5
O3 Ru2 O4 88.02(12)
O3 Ru2 C73 154.34(15)
O4 Ru2 C73 87.34(15)
O3 Ru2 C69 90.46(14)
O4 Ru2 C69 117.66(15)
C73 Ru2 C69 69.61(17)
O3 Ru2 C72 158.27(15)
O4 Ru2 C72 113.44(15)
C73 Ru2 C72 38.32(17)
C69 Ru2 C72 82.73(17)
O3 Ru2 C74 116.01(14)
O4 Ru2 C74 89.47(15)
C73 Ru2 C74 38.74(16)
C69 Ru2 C74 38.02(16)
C72 Ru2 C74 69.69(17)
O3 Ru2 C70 92.92(14)
O4 Ru2 C70 156.40(15)
C73 Ru2 C70 81.65(16)
C69 Ru2 C70 38.80(16)
C72 Ru2 C70 68.95(16)
C74 Ru2 C70 68.95(17)
O3 Ru2 C71 119.84(14)
O4 Ru2 C71 151.90(14)
C73 Ru2 C71 69.12(17)
C69 Ru2 C71 69.29(16)
C72 Ru2 C71 38.54(15)
C74 Ru2 C71 81.69(16)
C70 Ru2 C71 37.45(15)
O3 Ru2 Cl2 84.55(9)
O4 Ru2 Cl2 87.41(9)
C73 Ru2 Cl2 120.41(13)
C69 Ru2 Cl2 154.31(13)
C72 Ru2 Cl2 92.68(13)
C74 Ru2 Cl2 159.09(12)
C70 Ru2 Cl2 116.16(12)
C71 Ru2 Cl2 91.45(12)
C47 O3 Ru2 120.9(3)
C51 O4 Ru2 128.6(3)
C47 N3 N4 111.6(4)
C47 N3 C41 130.8(4)
N4 N3 C41 117.6(3)
C49 N4 N3 105.8(4)
C46 C41 C42 120.4(4)
C46 C41 N3 120.7(4)
C42 C41 N3 118.9(4)
C41 C42 C43 118.8(4)
C41 C42 H42 120.6
C43 C42 H42 120.6
C44 C43 C42 121.4(4)
C44 C43 H43 119.3
C42 C43 H43 119.3
C43 C44 C45 119.7(5)
C43 C44 H44 120.2
C45 C44 H44 120.2
C46 C45 C44 120.1(5)
C46 C45 H45 120.0
C44 C45 H45 120.0
C41 C46 C45 119.6(4)
C41 C46 H46 120.2
C45 C46 H46 120.2
O3 C47 N3 122.8(4)
O3 C47 C48 131.2(4)
N3 C47 C48 106.0(4)
C47 C48 C51 123.9(4)
C47 C48 C49 105.3(4)
C51 C48 C49 130.6(4)
N4 C49 C48 111.3(4)
N4 C49 C50 117.3(4)
C48 C49 C50 131.4(5)
C49 C50 H50A 109.5
C49 C50 H50B 109.5
H50A C50 H50B 109.5
C49 C50 H50C 109.5
H50A C50 H50C 109.5
H50B C50 H50C 109.5
O4 C51 C48 123.3(4)
O4 C51 C52 116.8(4)
C48 C51 C52 119.8(4)
C51 C52 C53 117.8(4)
C51 C52 H52A 107.9
C53 C52 H52A 107.9
C51 C52 H52B 107.9
C53 C52 H52B 107.9
H52A C52 H52B 107.2
C54 C53 C52 109.1(4)
C54 C53 H53A 109.9
C52 C53 H53A 109.9
C54 C53 H53B 109.9
C52 C53 H53B 109.9
H53A C53 H53B 108.3
C55 C54 C53 117.2(4)
C55 C54 H54A 108.0
C53 C54 H54A 108.0
C55 C54 H54B 108.0
C53 C54 H54B 108.0
H54A C54 H54B 107.2
C54 C55 C56 111.7(4)
C54 C55 H55A 109.3
C56 C55 H55A 109.3
C54 C55 H55B 109.3
C56 C55 H55B 109.3
H55A C55 H55B 107.9
C57 C56 C55 117.0(4)
C57 C56 H56A 108.0
C55 C56 H56A 108.0
C57 C56 H56B 108.0
C55 C56 H56B 108.0
H56A C56 H56B 107.3
C58 C57 C56 112.1(4)
C58 C57 H57A 109.2
C56 C57 H57A 109.2
C58 C57 H57B 109.2
C56 C57 H57B 109.2
H57A C57 H57B 107.9
C57 C58 C59 116.3(4)
C57 C58 H58A 108.2
C59 C58 H58A 108.2
C57 C58 H58B 108.2
C59 C58 H58B 108.2
H58A C58 H58B 107.4
C58 C59 C60 113.4(4)
C58 C59 H59A 108.9
C60 C59 H59A 108.9
C58 C59 H59B 108.9
C60 C59 H59B 108.9
H59A C59 H59B 107.7
C59 C60 C61 115.5(4)
C59 C60 H60A 108.4
C61 C60 H60A 108.4
C59 C60 H60B 108.4
C61 C60 H60B 108.4
H60A C60 H60B 107.5
C62 C61 C60 114.5(4)
C62 C61 H61A 108.6
C60 C61 H61A 108.6
C62 C61 H61B 108.6
C60 C61 H61B 108.6
H61A C61 H61B 107.6
C63 C62 C61 113.3(4)
C63 C62 H62A 108.9
C61 C62 H62A 108.9
C63 C62 H62B 108.9
C61 C62 H62B 108.9
H62A C62 H62B 107.7
C62 C63 C64 116.1(4)
C62 C63 H63A 108.3
C64 C63 H63A 108.3
C62 C63 H63B 108.3
C64 C63 H63B 108.3
H63A C63 H63B 107.4
C65 C64 C63 112.4(4)
C65 C64 H64A 109.1
C63 C64 H64A 109.1
C65 C64 H64B 109.1
C63 C64 H64B 109.1
H64A C64 H64B 107.9
C66 C65 C64 117.2(4)
C66 C65 H65A 108.0
C64 C65 H65A 108.0
C66 C65 H65B 108.0
C64 C65 H65B 108.0
H65A C65 H65B 107.2
C65 C66 C67 114.0(4)
C65 C66 H66A 108.8
C67 C66 H66A 108.8
C65 C66 H66B 108.8
C67 C66 H66B 108.8
H66A C66 H66B 107.7
C68 C67 C66 117.7(5)
C68 C67 H67A 107.9
C66 C67 H67A 107.9
C68 C67 H67B 107.9
C66 C67 H67B 107.9
H67A C67 H67B 107.2
C67 C68 H68A 109.5
C67 C68 H68B 109.5
H68A C68 H68B 109.5
C67 C68 H68C 109.5
H68A C68 H68C 109.5
H68B C68 H68C 109.5
C74 C69 C70 119.2(4)
C74 C69 C75 122.1(4)
C70 C69 C75 118.7(4)
C74 C69 Ru2 71.3(2)
C70 C69 Ru2 71.0(2)
C75 C69 Ru2 127.4(3)
C71 C70 C69 121.2(4)
C71 C70 C76 121.3(4)
C69 C70 C76 117.5(4)
C71 C70 Ru2 72.0(2)
C69 C70 Ru2 70.2(2)
C76 C70 Ru2 129.2(3)
C70 C71 C72 119.7(4)
C70 C71 C77 122.4(4)
C72 C71 C77 117.8(4)
C70 C71 Ru2 70.6(2)
C72 C71 Ru2 69.8(2)
C77 C71 Ru2 130.1(3)
C73 C72 C71 119.5(4)
C73 C72 C78 121.1(4)
C71 C72 C78 119.4(4)
C73 C72 Ru2 70.7(2)
C71 C72 Ru2 71.7(2)
C78 C72 Ru2 128.6(3)
C72 C73 C74 120.3(4)
C72 C73 C79 121.8(4)
C74 C73 C79 117.8(4)
C72 C73 Ru2 71.0(2)
C74 C73 Ru2 71.0(2)
C79 C73 Ru2 128.0(3)
C69 C74 C73 120.1(4)
C69 C74 C80 121.0(4)
C73 C74 C80 118.8(4)
C69 C74 Ru2 70.7(2)
C73 C74 Ru2 70.3(2)
C80 C74 Ru2 128.5(3)
C69 C75 H75A 109.5
C69 C75 H75B 109.5
H75A C75 H75B 109.5
C69 C75 H75C 109.5
H75A C75 H75C 109.5
H75B C75 H75C 109.5
C70 C76 H76A 109.5
C70 C76 H76B 109.5
H76A C76 H76B 109.5
C70 C76 H76C 109.5
H76A C76 H76C 109.5
H76B C76 H76C 109.5
C71 C77 H77A 109.5
C71 C77 H77B 109.5
H77A C77 H77B 109.5
C71 C77 H77C 109.5
H77A C77 H77C 109.5
H77B C77 H77C 109.5
C72 C78 H78A 109.5
C72 C78 H78B 109.5
H78A C78 H78B 109.5
C72 C78 H78C 109.5
H78A C78 H78C 109.5
H78B C78 H78C 109.5
C73 C79 H79A 109.5
C73 C79 H79B 109.5
H79A C79 H79B 109.5
C73 C79 H79C 109.5
H79A C79 H79C 109.5
H79B C79 H79C 109.5
C74 C80 H80A 109.5
C74 C80 H80B 109.5
H80A C80 H80B 109.5
C74 C80 H80C 109.5
H80A C80 H80C 109.5
H80B C80 H80C 109.5

loop_
_geom_bond_atom_site_label_1
_geom_bond_atom_site_label_2
_geom_bond_distance
Ru1 O1 2.099(3)
Ru1 O2 2.109(3)
Ru1 C29 2.167(4)
Ru1 C34 2.177(4)
Ru1 C32 2.179(4)
Ru1 C33 2.183(4)
Ru1 C30 2.197(4)
Ru1 C31 2.198(4)
Ru1 Cl1 2.4182(12)
O1 C7 1.276(5)
O2 C11 1.260(5)
N1 C7 1.370(5)
N1 N2 1.401(5)
N1 C1 1.418(5)
N2 C9 1.312(6)
C1 C6 1.397(6)
C1 C2 1.398(5)
C2 C3 1.388(6)
C2 H2 0.9500
C3 C4 1.397(6)
C3 H3 0.9500
C4 C5 1.380(6)
C4 H4 0.9500
C5 C6 1.388(6)
C5 H5 0.9500
C6 H6 0.9500
C7 C8 1.433(6)
C8 C11 1.417(6)
C8 C9 1.431(6)
C9 C10 1.512(6)
C10 H10A 0.9800
C10 H10B 0.9800
C10 H10C 0.9800
C11 C12 1.510(6)
C12 C13 1.463(7)
C12 H12A 0.9900
C12 H12B 0.9900
C13 C14 1.525(6)
C13 H13A 0.9900
C13 H13B 0.9900
C14 C15 1.498(7)
C14 H14A 0.9900
C14 H14B 0.9900
C15 C16 1.514(6)
C15 H15A 0.9900
C15 H15B 0.9900
C16 C17 1.513(6)
C16 H16A 0.9900
C16 H16B 0.9900
C17 C18 1.522(7)
C17 H17A 0.9900
C17 H17B 0.9900
C18 C19 1.517(6)
C18 H18A 0.9900
C18 H18B 0.9900
C19 C20 1.500(6)
C19 H19A 0.9900
C19 H19B 0.9900
C20 C21 1.516(6)
C20 H20A 0.9900
C20 H20B 0.9900
C21 C22 1.520(6)
C21 H21A 0.9900
C21 H21B 0.9900
C22 C23 1.517(6)
C22 H22A 0.9900
C22 H22B 0.9900
C23 C24 1.509(6)
C23 H23A 0.9900
C23 H23B 0.9900
C24 C25 1.511(6)
C24 H24A 0.9900
C24 H24B 0.9900
C25 C26 1.513(6)
C25 H25A 0.9900
C25 H25B 0.9900
C26 C27 1.511(6)
C26 H26A 0.9900
C26 H26B 0.9900
C27 C28 1.513(7)
C27 H27A 0.9900
C27 H27B 0.9900
C28 H28A 0.9800
C28 H28B 0.9800
C28 H28C 0.9800
C29 C34 1.424(6)
C29 C30 1.439(6)
C29 C35 1.518(6)
C30 C31 1.430(6)
C30 C36 1.517(6)
C31 C32 1.452(6)
C31 C37 1.506(6)
C32 C33 1.417(6)
C32 C38 1.519(6)
C33 C34 1.450(6)
C33 C39 1.514(6)
C34 C40 1.514(6)
C35 H35A 0.9800
C35 H35B 0.9800
C35 H35C 0.9800
C36 H36A 0.9800
C36 H36B 0.9800
C36 H36C 0.9800
C37 H37A 0.9800
C37 H37B 0.9800
C37 H37C 0.9800
C38 H38A 0.9800
C38 H38B 0.9800
C38 H38C 0.9800
C39 H39A 0.9800
C39 H39B 0.9800
C39 H39C 0.9800
C40 H40A 0.9800
C40 H40B 0.9800
C40 H40C 0.9800
Ru2 O3 2.096(3)
Ru2 O4 2.111(3)
Ru2 C73 2.176(4)
Ru2 C69 2.177(4)
Ru2 C72 2.181(4)
Ru2 C74 2.185(4)
Ru2 C70 2.188(4)
Ru2 C71 2.207(4)
Ru2 Cl2 2.4190(12)
O3 C47 1.284(5)
O4 C51 1.267(5)
N3 C47 1.377(5)
N3 N4 1.402(5)
N3 C41 1.429(6)
N4 C49 1.323(6)
C41 C46 1.388(6)
C41 C42 1.393(6)
C42 C43 1.394(6)
C42 H42 0.9500
C43 C44 1.362(7)
C43 H43 0.9500
C44 C45 1.396(6)
C44 H44 0.9500
C45 C46 1.391(6)
C45 H45 0.9500
C46 H46 0.9500
C47 C48 1.414(6)
C48 C51 1.418(6)
C48 C49 1.441(6)
C49 C50 1.496(6)
C50 H50A 0.9800
C50 H50B 0.9800
C50 H50C 0.9800
C51 C52 1.516(6)
C52 C53 1.528(6)
C52 H52A 0.9900
C52 H52B 0.9900
C53 C54 1.525(6)
C53 H53A 0.9900
C53 H53B 0.9900
C54 C55 1.515(6)
C54 H54A 0.9900
C54 H54B 0.9900
C55 C56 1.523(6)
C55 H55A 0.9900
C55 H55B 0.9900
C56 C57 1.514(6)
C56 H56A 0.9900
C56 H56B 0.9900
C57 C58 1.512(6)
C57 H57A 0.9900
C57 H57B 0.9900
C58 C59 1.512(6)
C58 H58A 0.9900
C58 H58B 0.9900
C59 C60 1.516(6)
C59 H59A 0.9900
C59 H59B 0.9900
C60 C61 1.527(6)
C60 H60A 0.9900
C60 H60B 0.9900
C61 C62 1.518(6)
C61 H61A 0.9900
C61 H61B 0.9900
C62 C63 1.515(7)
C62 H62A 0.9900
C62 H62B 0.9900
C63 C64 1.521(7)
C63 H63A 0.9900
C63 H63B 0.9900
C64 C65 1.518(6)
C64 H64A 0.9900
C64 H64B 0.9900
C65 C66 1.506(6)
C65 H65A 0.9900
C65 H65B 0.9900
C66 C67 1.508(6)
C66 H66A 0.9900
C66 H66B 0.9900
C67 C68 1.507(7)
C67 H67A 0.9900
C67 H67B 0.9900
C68 H68A 0.9800
C68 H68B 0.9800
C68 H68C 0.9800
C69 C74 1.421(6)
C69 C70 1.450(6)
C69 C75 1.507(6)
C70 C71 1.411(6)
C70 C76 1.514(6)
C71 C72 1.448(6)
C71 C77 1.497(6)
C72 C73 1.430(6)
C72 C78 1.514(6)
C73 C74 1.447(6)
C73 C79 1.513(6)
C74 C80 1.510(6)
C75 H75A 0.9800
C75 H75B 0.9800
C75 H75C 0.9800
C76 H76A 0.9800
C76 H76B 0.9800
C76 H76C 0.9800
C77 H77A 0.9800
C77 H77B 0.9800
C77 H77C 0.9800
C78 H78A 0.9800
C78 H78B 0.9800
C78 H78C 0.9800
C79 H79A 0.9800
C79 H79B 0.9800
C79 H79C 0.9800
C80 H80A 0.9800
C80 H80B 0.9800
C80 H80C 0.9800

loop_
_geom_torsion_atom_site_label_1
_geom_torsion_atom_site_label_2
_geom_torsion_atom_site_label_3
_geom_torsion_atom_site_label_4
_geom_torsion
O2 Ru1 O1 C7 21.6(3)
C29 Ru1 O1 C7 139.5(3)
C34 Ru1 O1 C7 109.7(3)
C32 Ru1 O1 C7 -152.4(4)
C33 Ru1 O1 C7 101.1(4)
C30 Ru1 O1 C7 178.0(3)
C31 Ru1 O1 C7 -154.9(3)
Cl1 Ru1 O1 C7 -66.3(3)
O1 Ru1 O2 C11 -11.7(4)
C29 Ru1 O2 C11 -100.2(4)
C34 Ru1 O2 C11 -126.7(4)
C32 Ru1 O2 C11 166.0(4)
C33 Ru1 O2 C11 -165.5(4)
C30 Ru1 O2 C11 -101.8(5)
C31 Ru1 O2 C11 162.0(4)
Cl1 Ru1 O2 C11 73.5(4)
C7 N1 N2 C9 -2.5(5)
C1 N1 N2 C9 -179.5(4)
C7 N1 C1 C6 7.6(7)
N2 N1 C1 C6 -176.0(4)
C7 N1 C1 C2 -172.4(4)
N2 N1 C1 C2 3.9(6)
C6 C1 C2 C3 1.0(7)
N1 C1 C2 C3 -178.9(4)
C1 C2 C3 C4 -1.8(7)
C2 C3 C4 C5 2.0(7)
C3 C4 C5 C6 -1.3(7)
C4 C5 C6 C1 0.5(7)
C2 C1 C6 C5 -0.3(7)
N1 C1 C6 C5 179.6(4)
Ru1 O1 C7 N1 164.7(3)
Ru1 O1 C7 C8 -20.0(7)
N2 N1 C7 O1 178.8(4)
C1 N1 C7 O1 -4.6(7)
N2 N1 C7 C8 2.6(5)
C1 N1 C7 C8 179.1(4)
O1 C7 C8 C11 -2.0(8)
N1 C7 C8 C11 173.9(4)
O1 C7 C8 C9 -177.5(5)
N1 C7 C8 C9 -1.6(5)
N1 N2 C9 C8 1.4(5)
N1 N2 C9 C10 179.0(4)
C11 C8 C9 N2 -174.8(5)
C7 C8 C9 N2 0.1(5)
C11 C8 C9 C10 8.0(9)
C7 C8 C9 C10 -177.2(5)
Ru1 O2 C11 C8 -3.9(7)
Ru1 O2 C11 C12 173.6(3)
C9 C8 C11 O2 -170.4(5)
C7 C8 C11 O2 15.5(7)
C9 C8 C11 C12 12.2(8)
C7 C8 C11 C12 -161.8(5)
O2 C11 C12 C13 12.3(8)
C8 C11 C12 C13 -170.1(5)
C11 C12 C13 C14 -167.8(5)
C12 C13 C14 C15 -152.2(5)
C13 C14 C15 C16 -176.4(5)
C14 C15 C16 C17 -170.2(5)
C15 C16 C17 C18 180.0(5)
C16 C17 C18 C19 -171.7(4)
C17 C18 C19 C20 -179.2(5)
C18 C19 C20 C21 -177.7(4)
C19 C20 C21 C22 179.1(4)
C20 C21 C22 C23 -179.2(4)
C21 C22 C23 C24 -178.8(4)
C22 C23 C24 C25 179.1(4)
C23 C24 C25 C26 -177.2(4)
C24 C25 C26 C27 178.6(4)
C25 C26 C27 C28 -178.3(4)
O1 Ru1 C29 C34 -133.2(3)
O2 Ru1 C29 C34 -46.1(3)
C32 Ru1 C29 C34 66.4(3)
C33 Ru1 C29 C34 29.5(3)
C30 Ru1 C29 C34 132.9(4)
C31 Ru1 C29 C34 104.1(3)
Cl1 Ru1 C29 C34 148.2(2)
O1 Ru1 C29 C30 93.9(2)
O2 Ru1 C29 C30 -179.0(2)
C34 Ru1 C29 C30 -132.9(4)
C32 Ru1 C29 C30 -66.5(3)
C33 Ru1 C29 C30 -103.4(3)
C31 Ru1 C29 C30 -28.8(2)
Cl1 Ru1 C29 C30 15.3(4)
O1 Ru1 C29 C35 -18.6(4)
O2 Ru1 C29 C35 68.5(4)
C34 Ru1 C29 C35 114.6(5)
C32 Ru1 C29 C35 -179.0(4)
C33 Ru1 C29 C35 144.1(4)
C30 Ru1 C29 C35 -112.5(5)
C31 Ru1 C29 C35 -141.3(4)
Cl1 Ru1 C29 C35 -97.2(4)
C34 C29 C30 C31 -1.3(6)
C35 C29 C30 C31 174.4(4)
Ru1 C29 C30 C31 52.6(3)
C34 C29 C30 C36 -179.1(4)
C35 C29 C30 C36 -3.4(6)
Ru1 C29 C30 C36 -125.2(3)
C34 C29 C30 Ru1 -53.9(3)
C35 C29 C30 Ru1 121.7(4)
O1 Ru1 C30 C31 140.2(3)
O2 Ru1 C30 C31 -130.7(3)
C29 Ru1 C30 C31 -132.9(4)
C34 Ru1 C30 C31 -103.9(3)
C32 Ru1 C30 C31 -28.9(2)
C33 Ru1 C30 C31 -65.9(3)
Cl1 Ru1 C30 C31 54.5(3)
O1 Ru1 C30 C29 -86.9(2)
O2 Ru1 C30 C29 2.2(5)
C34 Ru1 C30 C29 29.0(2)
C32 Ru1 C30 C29 104.0(3)
C33 Ru1 C30 C29 67.0(3)
C31 Ru1 C30 C29 132.9(4)
Cl1 Ru1 C30 C29 -172.5(2)
O1 Ru1 C30 C36 24.4(4)
O2 Ru1 C30 C36 113.4(4)
C29 Ru1 C30 C36 111.2(5)
C34 Ru1 C30 C36 140.2(4)
C32 Ru1 C30 C36 -144.8(4)
C33 Ru1 C30 C36 178.2(4)
C31 Ru1 C30 C36 -115.9(5)
Cl1 Ru1 C30 C36 -61.3(4)
C29 C30 C31 C32 -0.2(6)
C36 C30 C31 C32 177.5(4)
Ru1 C30 C31 C32 51.7(3)
C29 C30 C31 C37 -177.2(4)
C36 C30 C31 C37 0.5(6)
Ru1 C30 C31 C37 -125.3(4)
C29 C30 C31 Ru1 -52.0(3)
C36 C30 C31 Ru1 125.8(4)
O1 Ru1 C31 C30 -47.8(3)
O2 Ru1 C31 C30 139.6(3)
C29 Ru1 C31 C30 29.2(2)
C34 Ru1 C31 C30 66.6(3)
C32 Ru1 C31 C30 133.7(4)
C33 Ru1 C31 C30 104.5(3)
Cl1 Ru1 C31 C30 -132.8(2)
O1 Ru1 C31 C32 178.6(2)
O2 Ru1 C31 C32 5.9(4)
C29 Ru1 C31 C32 -104.5(3)
C34 Ru1 C31 C32 -67.1(3)
C33 Ru1 C31 C32 -29.2(2)
C30 Ru1 C31 C32 -133.7(4)
Cl1 Ru1 C31 C32 93.5(2)
O1 Ru1 C31 C37 67.3(4)
O2 Ru1 C31 C37 -105.4(4)
C29 Ru1 C31 C37 144.2(5)
C34 Ru1 C31 C37 -178.4(4)
C32 Ru1 C31 C37 -111.3(5)
C33 Ru1 C31 C37 -140.5(5)
C30 Ru1 C31 C37 115.0(5)
Cl1 Ru1 C31 C37 -17.8(4)
C30 C31 C32 C33 1.8(6)
C37 C31 C32 C33 178.9(4)
Ru1 C31 C32 C33 54.1(3)
C30 C31 C32 C38 -175.2(4)
C37 C31 C32 C38 1.9(6)
Ru1 C31 C32 C38 -123.0(4)
C30 C31 C32 Ru1 -52.2(3)
C37 C31 C32 Ru1 124.9(4)
O1 Ru1 C32 C33 -135.6(4)
O2 Ru1 C32 C33 50.9(3)
C29 Ru1 C32 C33 -66.3(3)
C34 Ru1 C32 C33 -29.0(3)
C30 Ru1 C32 C33 -103.8(3)
C31 Ru1 C32 C33 -132.2(4)
Cl1 Ru1 C32 C33 139.7(3)
O1 Ru1 C32 C31 -3.4(5)
O2 Ru1 C32 C31 -177.0(2)
C29 Ru1 C32 C31 65.9(3)
C34 Ru1 C32 C31 103.2(3)
C33 Ru1 C32 C31 132.2(4)
C30 Ru1 C32 C31 28.3(2)
Cl1 Ru1 C32 C31 -88.1(2)
O1 Ru1 C32 C38 108.8(5)
O2 Ru1 C32 C38 -64.8(4)
C29 Ru1 C32 C38 178.1(4)
C34 Ru1 C32 C38 -144.6(5)
C33 Ru1 C32 C38 -115.6(5)
C30 Ru1 C32 C38 140.6(4)
C31 Ru1 C32 C38 112.2(5)
Cl1 Ru1 C32 C38 24.1(4)
C31 C32 C33 C34 -1.9(6)
C38 C32 C33 C34 175.0(4)
Ru1 C32 C33 C34 52.2(3)
C31 C32 C33 C39 -177.6(4)
C38 C32 C33 C39 -0.7(6)
Ru1 C32 C33 C39 -123.5(4)
C31 C32 C33 Ru1 -54.1(3)
C38 C32 C33 Ru1 122.8(4)
O1 Ru1 C33 C32 146.0(3)
O2 Ru1 C33 C32 -134.6(3)
C29 Ru1 C33 C32 104.4(3)
C34 Ru1 C33 C32 133.5(4)
C30 Ru1 C33 C32 66.7(3)
C31 Ru1 C33 C32 29.8(3)
Cl1 Ru1 C33 C32 -48.7(3)
O1 Ru1 C33 C34 12.5(5)
O2 Ru1 C33 C34 91.9(3)
C29 Ru1 C33 C34 -29.1(3)
C32 Ru1 C33 C34 -133.5(4)
C30 Ru1 C33 C34 -66.8(3)
C31 Ru1 C33 C34 -103.8(3)
Cl1 Ru1 C33 C34 177.8(2)
O1 Ru1 C33 C39 -98.8(5)
O2 Ru1 C33 C39 -19.4(4)
C29 Ru1 C33 C39 -140.4(5)
C34 Ru1 C33 C39 -111.3(5)
C32 Ru1 C33 C39 115.2(5)
C30 Ru1 C33 C39 -178.1(4)
C31 Ru1 C33 C39 144.9(5)
Cl1 Ru1 C33 C39 66.5(4)
C30 C29 C34 C33 1.2(6)
C35 C29 C34 C33 -174.4(4)
Ru1 C29 C34 C33 -53.0(3)
C30 C29 C34 C40 178.3(4)
C35 C29 C34 C40 2.8(6)
Ru1 C29 C34 C40 124.1(4)
C30 C29 C34 Ru1 54.2(3)
C35 C29 C34 Ru1 -121.4(4)
C32 C33 C34 C29 0.4(6)
C39 C33 C34 C29 176.2(4)
Ru1 C33 C34 C29 52.8(3)
C32 C33 C34 C40 -176.8(4)
C39 C33 C34 C40 -1.0(6)
Ru1 C33 C34 C40 -124.4(4)
C32 C33 C34 Ru1 -52.4(4)
C39 C33 C34 Ru1 123.4(4)
O1 Ru1 C34 C29 53.5(3)
O2 Ru1 C34 C29 140.4(3)
C32 Ru1 C34 C29 -104.2(3)
C33 Ru1 C34 C29 -132.6(4)
C30 Ru1 C34 C29 -29.2(2)
C31 Ru1 C34 C29 -66.2(3)
Cl1 Ru1 C34 C29 -138.1(3)
O1 Ru1 C34 C33 -173.9(2)
O2 Ru1 C34 C33 -87.0(3)
C29 Ru1 C34 C33 132.6(4)
C32 Ru1 C34 C33 28.4(3)
C30 Ru1 C34 C33 103.4(3)
C31 Ru1 C34 C33 66.4(3)
Cl1 Ru1 C34 C33 -5.5(5)
O1 Ru1 C34 C40 -62.2(4)
O2 Ru1 C34 C40 24.7(4)
C29 Ru1 C34 C40 -115.7(5)
C32 Ru1 C34 C40 140.1(5)
C33 Ru1 C34 C40 111.7(5)
C30 Ru1 C34 C40 -144.9(5)
C31 Ru1 C34 C40 178.1(4)
Cl1 Ru1 C34 C40 106.2(5)
O4 Ru2 O3 C47 -20.0(3)
C73 Ru2 O3 C47 -99.6(4)
C69 Ru2 O3 C47 -137.6(3)
C72 Ru2 O3 C47 151.2(4)
C74 Ru2 O3 C47 -108.4(3)
C70 Ru2 O3 C47 -176.4(3)
C71 Ru2 O3 C47 156.2(3)
Cl2 Ru2 O3 C47 67.6(3)
O3 Ru2 O4 C51 14.6(4)
C73 Ru2 O4 C51 169.3(4)
C69 Ru2 O4 C51 104.0(4)
C72 Ru2 O4 C51 -161.9(4)
C74 Ru2 O4 C51 130.6(4)
C70 Ru2 O4 C51 107.3(5)
C71 Ru2 O4 C51 -158.3(4)
Cl2 Ru2 O4 C51 -70.1(4)
C47 N3 N4 C49 0.5(5)
C41 N3 N4 C49 179.6(4)
C47 N3 C41 C46 0.1(7)
N4 N3 C41 C46 -178.7(4)
C47 N3 C41 C42 -179.6(5)
N4 N3 C41 C42 1.5(6)
C46 C41 C42 C43 0.1(7)
N3 C41 C42 C43 179.9(4)
C41 C42 C43 C44 -1.6(8)
C42 C43 C44 C45 2.2(8)
C43 C44 C45 C46 -1.3(7)
C42 C41 C46 C45 0.7(7)
N3 C41 C46 C45 -179.0(4)
C44 C45 C46 C41 -0.2(7)
Ru2 O3 C47 N3 -166.2(3)
Ru2 O3 C47 C48 16.4(7)
N4 N3 C47 O3 -178.6(4)
C41 N3 C47 O3 2.5(8)
N4 N3 C47 C48 -0.7(5)
C41 N3 C47 C48 -179.6(4)
O3 C47 C48 C51 3.0(8)
N3 C47 C48 C51 -174.7(4)
O3 C47 C48 C49 178.3(5)
N3 C47 C48 C49 0.5(5)
N3 N4 C49 C48 -0.2(5)
N3 N4 C49 C50 -178.3(4)
C47 C48 C49 N4 -0.2(5)
C51 C48 C49 N4 174.6(5)
C47 C48 C49 C50 177.5(5)
C51 C48 C49 C50 -7.6(9)
Ru2 O4 C51 C48 -2.1(6)
Ru2 O4 C51 C52 179.5(3)
C47 C48 C51 O4 -11.3(7)
C49 C48 C51 O4 174.7(5)
C47 C48 C51 C52 167.1(5)
C49 C48 C51 C52 -6.8(7)
O4 C51 C52 C53 6.2(6)
C48 C51 C52 C53 -172.4(4)
C51 C52 C53 C54 -170.0(4)
C52 C53 C54 C55 -177.1(4)
C53 C54 C55 C56 -175.5(4)
C54 C55 C56 C57 -176.6(4)
C55 C56 C57 C58 178.6(5)
C56 C57 C58 C59 -178.1(4)
C57 C58 C59 C60 -176.9(4)
C58 C59 C60 C61 -178.8(4)
C59 C60 C61 C62 178.4(5)
C60 C61 C62 C63 179.5(4)
C61 C62 C63 C64 -177.7(5)
C62 C63 C64 C65 179.5(5)
C63 C64 C65 C66 -179.1(5)
C64 C65 C66 C67 178.8(4)
C65 C66 C67 C68 -176.7(5)
O3 Ru2 C69 C74 134.6(3)
O4 Ru2 C69 C74 46.6(3)
C73 Ru2 C69 C74 -28.9(3)
C72 Ru2 C69 C74 -66.1(3)
C70 Ru2 C69 C74 -131.3(4)
C71 Ru2 C69 C74 -103.5(3)
Cl2 Ru2 C69 C74 -147.1(2)
O3 Ru2 C69 C70 -94.1(2)
O4 Ru2 C69 C70 177.9(2)
C73 Ru2 C69 C70 102.4(3)
C72 Ru2 C69 C70 65.2(3)
C74 Ru2 C69 C70 131.3(4)
C71 Ru2 C69 C70 27.8(2)
Cl2 Ru2 C69 C70 -15.8(4)
O3 Ru2 C69 C75 18.0(4)
O4 Ru2 C69 C75 -70.0(4)
C73 Ru2 C69 C75 -145.5(5)
C72 Ru2 C69 C75 177.3(4)
C74 Ru2 C69 C75 -116.6(5)
C70 Ru2 C69 C75 112.1(5)
C71 Ru2 C69 C75 139.9(5)
Cl2 Ru2 C69 C75 96.3(5)
C74 C69 C70 C71 1.6(6)
C75 C69 C70 C71 -175.9(4)
Ru2 C69 C70 C71 -53.0(3)
C74 C69 C70 C76 179.3(4)
C75 C69 C70 C76 1.8(6)
Ru2 C69 C70 C76 124.7(3)
C74 C69 C70 Ru2 54.6(3)
C75 C69 C70 Ru2 -123.0(4)
O3 Ru2 C70 C71 -138.8(2)
O4 Ru2 C70 C71 129.4(3)
C73 Ru2 C70 C71 66.4(3)
C69 Ru2 C70 C71 134.1(4)
C72 Ru2 C70 C71 28.9(2)
C74 Ru2 C70 C71 104.4(3)
Cl2 Ru2 C70 C71 -53.5(3)
O3 Ru2 C70 C69 87.1(2)
O4 Ru2 C70 C69 -4.6(5)
C73 Ru2 C70 C69 -67.7(3)
C72 Ru2 C70 C69 -105.2(3)
C74 Ru2 C70 C69 -29.7(2)
C71 Ru2 C70 C69 -134.1(4)
Cl2 Ru2 C70 C69 172.5(2)
O3 Ru2 C70 C76 -22.7(4)
O4 Ru2 C70 C76 -114.4(4)
C73 Ru2 C70 C76 -177.5(4)
C69 Ru2 C70 C76 -109.8(5)
C72 Ru2 C70 C76 145.0(5)
C74 Ru2 C70 C76 -139.5(4)
C71 Ru2 C70 C76 116.1(5)
Cl2 Ru2 C70 C76 62.7(4)
C69 C70 C71 C72 0.8(6)
C76 C70 C71 C72 -176.8(4)
Ru2 C70 C71 C72 -51.4(3)
C69 C70 C71 C77 178.0(4)
C76 C70 C71 C77 0.3(6)
Ru2 C70 C71 C77 125.8(4)
C69 C70 C71 Ru2 52.2(3)
C76 C70 C71 Ru2 -125.5(4)
O3 Ru2 C71 C70 49.3(3)
O4 Ru2 C71 C70 -139.0(3)
C73 Ru2 C71 C70 -104.0(3)
C69 Ru2 C71 C70 -28.8(2)
C72 Ru2 C71 C70 -133.7(4)
C74 Ru2 C71 C70 -66.0(3)
Cl2 Ru2 C71 C70 133.8(2)
O3 Ru2 C71 C72 -177.0(2)
O4 Ru2 C71 C72 -5.3(4)
C73 Ru2 C71 C72 29.7(3)
C69 Ru2 C71 C72 104.9(3)
C74 Ru2 C71 C72 67.7(3)
C70 Ru2 C71 C72 133.7(4)
Cl2 Ru2 C71 C72 -92.5(2)
O3 Ru2 C71 C77 -67.2(4)
O4 Ru2 C71 C77 104.6(4)
C73 Ru2 C71 C77 139.5(4)
C69 Ru2 C71 C77 -145.2(4)
C72 Ru2 C71 C77 109.8(5)
C74 Ru2 C71 C77 177.5(4)
C70 Ru2 C71 C77 -116.5(5)
Cl2 Ru2 C71 C77 17.4(4)
C70 C71 C72 C73 -2.2(6)
C77 C71 C72 C73 -179.5(4)
Ru2 C71 C72 C73 -54.0(3)
C70 C71 C72 C78 176.4(4)
C77 C71 C72 C78 -1.0(6)
Ru2 C71 C72 C78 124.6(4)
C70 C71 C72 Ru2 51.7(3)
C77 C71 C72 Ru2 -125.6(3)
O3 Ru2 C72 C73 138.7(4)
O4 Ru2 C72 C73 -50.9(3)
C69 Ru2 C72 C73 66.1(3)
C74 Ru2 C72 C73 29.2(3)
C70 Ru2 C72 C73 103.7(3)
C71 Ru2 C72 C73 131.8(4)
Cl2 Ru2 C72 C73 -139.3(2)
O3 Ru2 C72 C71 7.0(5)
O4 Ru2 C72 C71 177.3(2)
C73 Ru2 C72 C71 -131.8(4)
C69 Ru2 C72 C71 -65.7(3)
C74 Ru2 C72 C71 -102.6(3)
C70 Ru2 C72 C71 -28.1(2)
Cl2 Ru2 C72 C71 89.0(2)
O3 Ru2 C72 C78 -106.4(5)
O4 Ru2 C72 C78 63.9(5)
C73 Ru2 C72 C78 114.9(5)
C69 Ru2 C72 C78 -179.0(5)
C74 Ru2 C72 C78 144.1(5)
C70 Ru2 C72 C78 -141.5(5)
C71 Ru2 C72 C78 -113.4(5)
Cl2 Ru2 C72 C78 -24.4(4)
C71 C72 C73 C74 1.3(6)
C78 C72 C73 C74 -177.3(4)
Ru2 C72 C73 C74 -53.2(3)
C71 C72 C73 C79 178.0(4)
C78 C72 C73 C79 -0.5(6)
Ru2 C72 C73 C79 123.6(4)
C71 C72 C73 Ru2 54.5(3)
C78 C72 C73 Ru2 -124.1(4)
O3 Ru2 C73 C72 -145.7(3)
O4 Ru2 C73 C72 134.5(3)
C69 Ru2 C73 C72 -104.6(3)
C74 Ru2 C73 C72 -133.0(4)
C70 Ru2 C73 C72 -66.4(3)
C71 Ru2 C73 C72 -29.8(3)
Cl2 Ru2 C73 C72 49.1(3)
O3 Ru2 C73 C74 -12.6(5)
O4 Ru2 C73 C74 -92.5(3)
C69 Ru2 C73 C74 28.4(3)
C72 Ru2 C73 C74 133.0(4)
C70 Ru2 C73 C74 66.6(3)
C71 Ru2 C73 C74 103.2(3)
Cl2 Ru2 C73 C74 -177.9(2)
O3 Ru2 C73 C79 98.3(5)
O4 Ru2 C73 C79 18.5(4)
C69 Ru2 C73 C79 139.3(5)
C72 Ru2 C73 C79 -116.0(5)
C74 Ru2 C73 C79 110.9(5)
C70 Ru2 C73 C79 177.5(5)
C71 Ru2 C73 C79 -145.9(5)
Cl2 Ru2 C73 C79 -67.0(4)
C70 C69 C74 C73 -2.5(6)
C75 C69 C74 C73 174.9(4)
Ru2 C69 C74 C73 51.9(3)
C70 C69 C74 C80 -178.4(4)
C75 C69 C74 C80 -0.9(6)
Ru2 C69 C74 C80 -124.0(4)
C70 C69 C74 Ru2 -54.4(3)
C75 C69 C74 Ru2 123.0(4)
C72 C73 C74 C69 1.1(6)
C79 C73 C74 C69 -175.8(4)
Ru2 C73 C74 C69 -52.1(3)
C72 C73 C74 C80 177.1(4)
C79 C73 C74 C80 0.2(6)
Ru2 C73 C74 C80 123.9(4)
C72 C73 C74 Ru2 53.2(4)
C79 C73 C74 Ru2 -123.7(4)
O3 Ru2 C74 C69 -52.4(3)
O4 Ru2 C74 C69 -139.9(3)
C73 Ru2 C74 C69 133.6(4)
C72 Ru2 C74 C69 104.7(3)
C70 Ru2 C74 C69 30.3(2)
C71 Ru2 C74 C69 66.8(3)
Cl2 Ru2 C74 C69 138.7(3)
O3 Ru2 C74 C73 173.9(2)
O4 Ru2 C74 C73 86.4(3)
C69 Ru2 C74 C73 -133.6(4)
C72 Ru2 C74 C73 -28.9(3)
C70 Ru2 C74 C73 -103.4(3)
C71 Ru2 C74 C73 -66.8(3)
Cl2 Ru2 C74 C73 5.1(5)
O3 Ru2 C74 C80 62.4(4)
O4 Ru2 C74 C80 -25.2(4)
C73 Ru2 C74 C80 -111.6(5)
C69 Ru2 C74 C80 114.8(5)
C72 Ru2 C74 C80 -140.5(5)
C70 Ru2 C74 C80 145.1(5)
C71 Ru2 C74 C80 -178.4(4)
Cl2 Ru2 C74 C80 -106.5(4)

loop_
_publcif_info_datablock.id
_publcif_info_datablock.publ_exptl
_publcif_info_datablock.publ_geom
_publcif_info_datablock.structure
{235dc951-7d15-4fca-9fda-2a3f715dab6c} y y y

loop_
_publcif_info_exptl_table_extra_item
sin_theta_over_lambda_max

loop_
_publcif_info_tables.block_id
_publcif_info_tables.reference_item
{235dc951-7d15-4fca-9fda-2a3f715dab6c} '_publcif_info_datablock.publ_exptl'
